data_1001142
loop_
_publ_author_name
'Nguyen, N'
'Choisnet, J'
'Raveau, B'

_publ_section_title 'Silicates synthetiques a structure milarite'
_journal_coden_ASTM JSSCBI
_journal_name_full 'Journal of Solid State Chemistry'
_journal_page_first 1
_journal_page_last 9
_journal_paper_doi 10.1016/0022-4596(80)90395-3
_journal_volume 34
_journal_year 1980
_chemical_formula_structural 'Na3 Mg4 Li Si12 O30'
_chemical_formula_sum 'Li Mg4 Na3 O30 Si12'
_chemical_name_systematic
;
Trisodium tetramagnesium lithium closo-30-oxododecasilicate
;
_space_group_IT_number 192
_symmetry_cell_setting hexagonal
_symmetry_Int_Tables_number 192
_symmetry_space_group_name_Hall '-P 6 2c'
_symmetry_space_group_name_H-M 'P 6/m c c'
_cell_angle_alpha 90
_cell_angle_beta 90
_cell_angle_gamma 120
_cell_formula_units_Z 2
_cell_length_a 10.155
_cell_length_b 10.155
_cell_length_c 14.158
_cell_volume 1264.4
_refine_ls_R_factor_all 0.074
_cod_database_code 1001142

loop_
_symmetry_equiv_pos_as_xyz
x,y,z
-y,x-y,z
y-x,-x,z
x,y,-z
-y,x-y,-z
y-x,-x,-z
y,x,1/2+z
x-y,-y,1/2+z
-x,y-x,1/2+z
y,x,1/2-z
x-y,-y,1/2-z
-x,y-x,1/2-z
-x,-y,-z
y,y-x,-z
x-y,x,-z
-x,-y,z
y,y-x,z
x-y,x,z
-y,-x,1/2-z
y-x,y,1/2-z
x,x-y,1/2-z
-y,-x,1/2+z
y-x,y,1/2+z
x,x-y,1/2+z

loop_
_atom_site_label
_atom_site_type_symbol
_atom_site_symmetry_multiplicity
_atom_site_Wyckoff_symbol
_atom_site_fract_x
_atom_site_fract_y
_atom_site_fract_z
_atom_site_occupancy
_atom_site_attached_hydrogens
_atom_site_calc_flag
Na1 Na1+ 2 a 0. 0. 0.25 1. 0 d
Na2 Na1+ 4 d 0.3333 0.6667 0. 1. 0 d
Mg1 Mg2+ 4 c 0.3333 0.6667 0.25 1. 0 d
Mg2 Mg2+ 6 f 0.5 0. 0.25 0.6667 0 d
Li1 Li1+ 6 f 0.5 0. 0.25 0.3333 0 d
Si1 Si4+ 24 m 0.763 0.11 0.108 1. 0 d
O1 O2- 12 l 0.738 0.138 0. 1. 0 d
O2 O2- 24 m 0.937 0.207 0.136 1. 0 d
O3 O2- 24 m 0.669 0.16 0.164 1. 0 d

loop_
_atom_type_symbol
_atom_type_oxidation_number
Na1+ 1.000
Mg2+ 2.000
Li1+ 1.000
Si4+ 4.000
O2- -2.000
